data_7119996
loop_
_publ_author_name
'Bos, Maxence'
'Riguet, Emmanuel'

_publ_section_title
;
 Iridium-catalysed asymmetric allylic alkylation of benzofuran \g-lactones
 followed by heteroaromatic Cope rearrangement: study of an unusual
 reaction sequence.
;
_journal_issue 36
_journal_name_full 'Chemical communications (Cambridge, England)'
_journal_page_first 4997
_journal_page_last 5000
_journal_paper_doi 10.1039/c7cc01529a
_journal_volume 53
_journal_year 2017
_chemical_absolute_configuration ad
_chemical_formula_sum 'C21 H20 Cl2 O3'
_chemical_formula_weight 391.27
_chemical_name_systematic 22
_space_group_IT_number 19
_symmetry_cell_setting orthorhombic
_symmetry_space_group_name_Hall 'P 2ac 2ab'
_symmetry_space_group_name_H-M 'P 21 21 21'
_atom_sites_solution_hydrogens geom
_atom_sites_solution_primary direct
_atom_sites_solution_secondary difmap
_audit_creation_method SHELXL-97
_audit_update_record
;
2017-02-20 deposited with the CCDC.
2017-04-06 downloaded from the CCDC.
;
_cell_angle_alpha 90.00
_cell_angle_beta 90.00
_cell_angle_gamma 90.00
_cell_formula_units_Z 4
_cell_length_a 8.2980(2)
_cell_length_b 10.5377(3)
_cell_length_c 21.5903(6)
_cell_measurement_reflns_used 9924
_cell_measurement_temperature 100(2)
_cell_measurement_theta_max 74.41
_cell_measurement_theta_min 4.10
_cell_volume 1887.90(9)
_computing_cell_refinement 'Bruker SAINT'
_computing_data_collection 'Bruker APEX2'
_computing_data_reduction 'Bruker SAINT'
_computing_molecular_graphics 'Ortep-3 for Windows (Farrugia, 1997)'
_computing_publication_material 'WinGX publication routines (Farrugia, 1999)'
_computing_structure_refinement 'SHELXL-97 (Sheldrick, 1997)'
_computing_structure_solution 'SHELXS-97 (Sheldrick 2008)'
_diffrn_ambient_temperature 100(2)
_diffrn_measured_fraction_theta_full 1.000
_diffrn_measured_fraction_theta_max 1.000
_diffrn_measurement_device_type CMOS
_diffrn_measurement_method '\f and \w scans'
_diffrn_radiation_monochromator 'multilayer mirrors'
_diffrn_radiation_source microsource
_diffrn_radiation_type CuK\a
_diffrn_radiation_wavelength 1.54178
_diffrn_reflns_av_R_equivalents 0.0345
_diffrn_reflns_av_sigmaI/netI 0.0184
_diffrn_reflns_limit_h_max 10
_diffrn_reflns_limit_h_min -9
_diffrn_reflns_limit_k_max 13
_diffrn_reflns_limit_k_min -13
_diffrn_reflns_limit_l_max 26
_diffrn_reflns_limit_l_min -27
_diffrn_reflns_number 43537
_diffrn_reflns_theta_full 74.50
_diffrn_reflns_theta_max 74.50
_diffrn_reflns_theta_min 4.10
_diffrn_standards_number 0
_exptl_absorpt_coefficient_mu 3.240
_exptl_absorpt_correction_type none
_exptl_crystal_colour colourless
_exptl_crystal_density_diffrn 1.377
_exptl_crystal_density_method 'not measured'
_exptl_crystal_description prismatic
_exptl_crystal_F_000 816
_exptl_crystal_size_max 0.27
_exptl_crystal_size_mid 0.26
_exptl_crystal_size_min 0.22
_refine_diff_density_max 0.217
_refine_diff_density_min -0.163
_refine_diff_density_rms 0.035
_refine_ls_abs_structure_details 'Flack H D (1983), Acta Cryst. A39, 876-881'
_refine_ls_abs_structure_Flack 0.075(8)
_refine_ls_extinction_method none
_refine_ls_goodness_of_fit_ref 1.065
_refine_ls_hydrogen_treatment mixed
_refine_ls_matrix_type full
_refine_ls_number_parameters 251
_refine_ls_number_reflns 3844
_refine_ls_number_restraints 0
_refine_ls_restrained_S_all 1.065
_refine_ls_R_factor_all 0.0209
_refine_ls_R_factor_gt 0.0204
_refine_ls_shift/su_max 0.001
_refine_ls_shift/su_mean 0.000
_refine_ls_structure_factor_coef Fsqd
_refine_ls_weighting_details 'calc w=1/[\s^2^(Fo^2^)+(0.0268P)^2^+0.4170P] where P=(Fo^2^+2Fc^2^)/3'
_refine_ls_weighting_scheme calc
_refine_ls_wR_factor_gt 0.0529
_refine_ls_wR_factor_ref 0.0533
_reflns_number_gt 3779
_reflns_number_total 3844
_reflns_threshold_expression >2sigma(I)
_cod_data_source_file c7cc01529a2.cif
_cod_data_source_block cu_16er006_0m
_cod_depositor_comments 'Adding full bibliography for 7119993--7119996.cif.'
_cod_original_sg_symbol_H-M P2(1)2(1)2(1)
_cod_database_code 7119996

loop_
_symmetry_equiv_pos_as_xyz
'x, y, z'
'-x+1/2, -y, z+1/2'
'-x, y+1/2, -z+1/2'
'x+1/2, -y+1/2, -z'

loop_
_atom_site_label
_atom_site_type_symbol
_atom_site_fract_x
_atom_site_fract_y
_atom_site_fract_z
_atom_site_U_iso_or_equiv
_atom_site_adp_type
_atom_site_occupancy
_atom_site_symmetry_multiplicity
_atom_site_calc_flag
_atom_site_refinement_flags
Cl1 Cl 0.75652(4) 0.30455(3) 0.351762(14) 0.02081(7) Uani 1 1 d .
Cl2 Cl 0.61994(5) 0.46325(3) 0.120738(15) 0.02813(8) Uani 1 1 d .
O1 O 0.17500(11) 0.66265(8) 0.40862(4) 0.01816(19) Uani 1 1 d .
O2 O 0.37906(12) 0.37195(10) 0.51443(4) 0.0225(2) Uani 1 1 d .
O3 O 0.18731(12) 0.19486(10) 0.46681(5) 0.0233(2) Uani 1 1 d .
C8 C 0.19486(15) 0.54406(12) 0.38109(6) 0.0155(2) Uani 1 1 d .
C1 C 0.05467(15) 0.72300(12) 0.37584(6) 0.0167(2) Uani 1 1 d .
C7 C 0.09270(15) 0.52978(12) 0.33299(5) 0.0165(2) Uani 1 1 d .
H7 H 0.0833 0.4573 0.3071 0.020 Uiso 1 1 calc R
C12 C 0.46711(15) 0.57703(12) 0.28637(6) 0.0186(3) Uani 1 1 d .
H12 H 0.3980 0.6416 0.3018 0.022 Uiso 1 1 calc R
C11 C 0.53912(14) 0.49354(11) 0.32837(6) 0.0155(2) Uani 1 1 d .
C6 C 0.00043(15) 0.64545(12) 0.32827(6) 0.0164(2) Uani 1 1 d .
C13 C 0.49288(16) 0.56906(12) 0.22304(6) 0.0197(3) Uani 1 1 d .
H13 H 0.4408 0.6262 0.1955 0.024 Uiso 1 1 calc R
C15 C 0.67853(15) 0.39641(11) 0.24009(6) 0.0183(3) Uani 1 1 d .
H15 H 0.7538 0.3364 0.2245 0.022 Uiso 1 1 calc R
C18 C 0.30119(14) 0.32314(11) 0.38536(6) 0.0163(2) Uani 1 1 d .
H18A H 0.2979 0.3276 0.3396 0.020 Uiso 1 1 calc R
H18B H 0.3989 0.2747 0.3969 0.020 Uiso 1 1 calc R
C16 C 0.64833(14) 0.40629(11) 0.30350(6) 0.0162(2) Uani 1 1 d .
C14 C 0.59556(16) 0.47663(12) 0.20057(6) 0.0193(3) Uani 1 1 d .
C9 C 0.31982(15) 0.46005(12) 0.41063(6) 0.0152(2) Uani 1 1 d .
C5 C -0.12295(16) 0.69091(13) 0.28934(6) 0.0201(2) Uani 1 1 d .
H5 H -0.1625 0.6410 0.2560 0.024 Uiso 1 1 calc R
C10 C 0.49902(16) 0.50184(12) 0.39682(6) 0.0165(2) Uani 1 1 d .
C4 C -0.18481(16) 0.81048(13) 0.30106(6) 0.0217(3) Uani 1 1 d .
H4 H -0.2688 0.8421 0.2755 0.026 Uiso 1 1 calc R
C17 C 0.29047(15) 0.46599(13) 0.48142(6) 0.0183(3) Uani 1 1 d .
H17A H 0.3216 0.5510 0.4968 0.022 Uiso 1 1 calc R
H17B H 0.1741 0.4544 0.4897 0.022 Uiso 1 1 calc R
C2 C -0.00469(17) 0.84352(13) 0.38801(6) 0.0220(3) Uani 1 1 d .
H2 H 0.0361 0.8942 0.4209 0.026 Uiso 1 1 calc R
C19 C 0.15518(16) 0.24879(12) 0.40701(6) 0.0201(3) Uani 1 1 d .
H19A H 0.0604 0.3057 0.4095 0.024 Uiso 1 1 calc R
H19B H 0.1307 0.1804 0.3770 0.024 Uiso 1 1 calc R
C3 C -0.12733(17) 0.88584(13) 0.34937(6) 0.0233(3) Uani 1 1 d .
H3 H -0.1728 0.9675 0.3560 0.028 Uiso 1 1 calc R
C20 C 0.54658(18) 0.63051(14) 0.42153(7) 0.0230(3) Uani 1 1 d .
C21 C 0.67000(19) 0.64704(17) 0.45943(7) 0.0323(3) Uani 1 1 d .
H21A H 0.7327 0.5763 0.4722 0.039 Uiso 1 1 calc R
H21B H 0.6959 0.7297 0.4739 0.039 Uiso 1 1 calc R
H10 H 0.5630(19) 0.4409(15) 0.4175(7) 0.017(4) Uiso 1 1 d .
H20 H 0.489(2) 0.7008(17) 0.4070(8) 0.029(4) Uiso 1 1 d .
H2O H 0.336(3) 0.300(2) 0.5084(9) 0.042(6) Uiso 1 1 d .
H3O H 0.102(3) 0.1706(19) 0.4775(9) 0.036(5) Uiso 1 1 d .

loop_
_atom_site_aniso_label
_atom_site_aniso_U_11
_atom_site_aniso_U_22
_atom_site_aniso_U_33
_atom_site_aniso_U_23
_atom_site_aniso_U_13
_atom_site_aniso_U_12
Cl1 0.01492(13) 0.01861(14) 0.02888(15) 0.00081(11) -0.00584(12) 0.00325(11)
Cl2 0.03613(19) 0.02757(16) 0.02068(14) -0.00199(13) 0.00137(13) -0.00381(15)
O1 0.0179(4) 0.0178(4) 0.0188(4) -0.0025(3) -0.0043(3) 0.0049(3)
O2 0.0174(5) 0.0286(5) 0.0215(5) 0.0071(4) -0.0041(4) 0.0023(4)
O3 0.0148(4) 0.0276(5) 0.0275(5) 0.0123(4) 0.0001(4) -0.0027(4)
C8 0.0137(5) 0.0141(6) 0.0187(6) 0.0008(5) 0.0027(4) 0.0008(5)
C1 0.0132(6) 0.0210(6) 0.0158(5) 0.0041(5) 0.0008(5) 0.0028(5)
C7 0.0170(6) 0.0154(5) 0.0172(5) 0.0016(5) -0.0003(4) -0.0013(5)
C12 0.0144(6) 0.0159(6) 0.0254(6) 0.0031(5) 0.0018(5) 0.0001(5)
C11 0.0110(6) 0.0141(5) 0.0214(6) 0.0018(4) -0.0002(4) -0.0036(4)
C6 0.0141(6) 0.0179(6) 0.0172(6) 0.0036(5) 0.0003(5) -0.0016(5)
C13 0.0166(6) 0.0167(6) 0.0257(6) 0.0060(5) -0.0016(5) -0.0027(5)
C15 0.0152(6) 0.0146(6) 0.0251(6) -0.0031(5) 0.0007(5) -0.0024(5)
C18 0.0131(6) 0.0148(6) 0.0211(6) 0.0021(5) -0.0003(4) -0.0002(5)
C16 0.0122(6) 0.0123(5) 0.0239(6) 0.0014(5) -0.0030(5) -0.0022(4)
C14 0.0183(6) 0.0193(6) 0.0203(6) -0.0001(5) 0.0012(5) -0.0079(5)
C9 0.0123(5) 0.0161(6) 0.0172(6) 0.0015(5) -0.0004(4) 0.0015(5)
C5 0.0173(6) 0.0228(6) 0.0202(6) 0.0027(5) -0.0030(5) -0.0041(6)
C10 0.0124(6) 0.0172(6) 0.0198(6) 0.0009(5) -0.0018(5) 0.0007(5)
C4 0.0178(6) 0.0234(6) 0.0238(6) 0.0087(5) -0.0017(5) 0.0027(5)
C17 0.0137(6) 0.0229(6) 0.0182(6) 0.0020(5) -0.0010(4) 0.0021(5)
C2 0.0233(7) 0.0218(6) 0.0210(6) -0.0018(5) -0.0002(5) 0.0047(5)
C19 0.0152(7) 0.0204(6) 0.0248(7) 0.0073(5) -0.0029(5) -0.0015(5)
C3 0.0230(6) 0.0203(6) 0.0267(7) 0.0031(5) 0.0033(6) 0.0065(5)
C20 0.0222(7) 0.0209(6) 0.0260(7) -0.0026(5) 0.0038(5) -0.0052(6)
C21 0.0308(8) 0.0375(8) 0.0285(7) -0.0080(6) 0.0026(6) -0.0149(7)

loop_
_atom_type_symbol
_atom_type_description
_atom_type_scat_dispersion_real
_atom_type_scat_dispersion_imag
_atom_type_scat_source
C C 0.0181 0.0091 'International Tables Vol C Tables 4.2.6.8 and 6.1.1.4'
H H 0.0000 0.0000 'International Tables Vol C Tables 4.2.6.8 and 6.1.1.4'
O O 0.0492 0.0322 'International Tables Vol C Tables 4.2.6.8 and 6.1.1.4'
Cl Cl 0.3639 0.7018 'International Tables Vol C Tables 4.2.6.8 and 6.1.1.4'

loop_
_geom_angle_atom_site_label_1
_geom_angle_atom_site_label_2
_geom_angle_atom_site_label_3
_geom_angle
C1 O1 C8 106.27(9)
C7 C8 O1 110.74(11)
C7 C8 C9 133.91(11)
O1 C8 C9 115.34(10)
O1 C1 C2 125.59(12)
O1 C1 C6 110.07(11)
C2 C1 C6 124.35(12)
C8 C7 C6 107.07(11)
C13 C12 C11 122.39(12)
C12 C11 C16 116.23(12)
C12 C11 C10 120.12(11)
C16 C11 C10 123.65(11)
C1 C6 C5 118.50(12)
C1 C6 C7 105.85(11)
C5 C6 C7 135.64(12)
C14 C13 C12 118.95(12)
C14 C15 C16 118.02(12)
C19 C18 C9 116.87(11)
C15 C16 C11 122.83(12)
C15 C16 Cl1 116.61(9)
C11 C16 Cl1 120.56(10)
C13 C14 C15 121.37(12)
C13 C14 Cl2 118.44(10)
C15 C14 Cl2 120.19(10)
C8 C9 C17 106.62(10)
C8 C9 C18 109.24(10)
C17 C9 C18 111.67(10)
C8 C9 C10 113.87(10)
C17 C9 C10 108.85(10)
C18 C9 C10 106.67(10)
C4 C5 C6 118.05(12)
C20 C10 C11 109.80(10)
C20 C10 C9 115.46(11)
C11 C10 C9 111.98(10)
C5 C4 C3 121.88(12)
O2 C17 C9 112.61(10)
C1 C2 C3 116.11(12)
O3 C19 C18 109.47(10)
C2 C3 C4 121.11(12)
C21 C20 C10 122.65(15)

loop_
_geom_bond_atom_site_label_1
_geom_bond_atom_site_label_2
_geom_bond_distance
Cl1 C16 1.7439(12)
Cl2 C14 1.7411(13)
O1 C1 1.3793(15)
O1 C8 1.3936(15)
O2 C17 1.4250(16)
O3 C19 1.4357(16)
C8 C7 1.3490(17)
C8 C9 1.5052(16)
C1 C2 1.3873(18)
C1 C6 1.3875(18)
C7 C6 1.4430(18)
C12 C13 1.3865(19)
C12 C11 1.3976(18)
C11 C16 1.3982(17)
C11 C10 1.5173(18)
C6 C5 1.4086(18)
C13 C14 1.3820(19)
C15 C14 1.3845(19)
C15 C16 1.3956(19)
C18 C19 1.5166(17)
C18 C9 1.5502(17)
C9 C17 1.5488(17)
C9 C10 1.5793(17)
C5 C4 1.384(2)
C10 C20 1.5095(18)
C4 C3 1.395(2)
C2 C3 1.3895(19)
C20 C21 1.322(2)
